data_4109560
loop_
_publ_author_name
'Jose M. Goicoechea'
'Michael W. Hull'
'Slavi C. Sevov'

_publ_section_title
;
 Heteroatomic Deltahedral Clusters: Synthesis and Structures of
 closo-[Bi3Ni4(CO)6]3-, closo-[Bi4Ni4(CO)6]2-, the Open Cluster
 [Bi3Ni6(CO)9]3-, and the Intermetalloid closo-[Nix@{Bi6Ni6(CO)8}]4-
;
_journal_name_full 'Journal of the American Chemical Society'
_journal_page_first 7885
_journal_page_last 7893
_journal_paper_doi 10.1021/ja071044b
_journal_volume 129
_journal_year 2007
_chemical_formula_moiety '4(C12 H24 K O6), (C8 Bi6 Ni6.3 O8), 3(C2 N2 H8)'
_chemical_formula_sum 'C62 H120 Bi6 K4 N6 Ni6.33 O32'
_chemical_formula_weight 3243.55
_chemical_name_systematic
;
 (K-18crown6)4(Ni@Bi6Ni6(CO)8)*3en
;
_space_group_IT_number 2
_symmetry_cell_setting triclinic
_symmetry_space_group_name_Hall '-P 1'
_symmetry_space_group_name_H-M 'P -1'
_atom_sites_solution_hydrogens geom
_atom_sites_solution_primary direct
_atom_sites_solution_secondary difmap
_audit_creation_method SHELXL-97
_cell_angle_alpha 111.699(2)
_cell_angle_beta 91.646(2)
_cell_angle_gamma 118.1490(10)
_cell_formula_units_Z 1
_cell_length_a 13.7111(3)
_cell_length_b 14.3075(4)
_cell_length_c 15.4124(6)
_cell_measurement_temperature 100(2)
_cell_volume 2399.60(14)
_computing_cell_refinement 'APEX2/SAINT (Bruker, 2004)'
_computing_data_collection 'APEX2 (Bruker, 2004)'
_computing_data_reduction 'SAINT/XPREP (Bruker, 2004; Sheldrick, 2003)'
_computing_molecular_graphics 'XP (Sheldrick, 1998)'
_computing_publication_material 'XCIF (Sheldrick, 2001)'
_computing_structure_refinement 'SHELXL-97 (Sheldrick, 1997)'
_computing_structure_solution 'SHELXS-97 (Sheldrick, 1990)'
_diffrn_ambient_temperature 100(2)
_diffrn_measured_fraction_theta_full 0.992
_diffrn_measured_fraction_theta_max 0.992
_diffrn_measurement_device_type 'CCD area detector'
_diffrn_measurement_method 'phi and omega scans'
_diffrn_radiation_monochromator graphite
_diffrn_radiation_source 'fine-focus sealed tube'
_diffrn_radiation_type MoK\a
_diffrn_radiation_wavelength 0.71073
_diffrn_reflns_av_R_equivalents 0.0432
_diffrn_reflns_av_sigmaI/netI 0.0445
_diffrn_reflns_limit_h_max 16
_diffrn_reflns_limit_h_min -16
_diffrn_reflns_limit_k_max 17
_diffrn_reflns_limit_k_min -16
_diffrn_reflns_limit_l_max 18
_diffrn_reflns_limit_l_min -18
_diffrn_reflns_number 36032
_diffrn_reflns_theta_full 25.00
_diffrn_reflns_theta_max 25.00
_diffrn_reflns_theta_min 1.75
_exptl_absorpt_coefficient_mu 12.413
_exptl_absorpt_correction_T_max 0.6366
_exptl_absorpt_correction_T_min 0.2014
_exptl_absorpt_correction_type multi-scan
_exptl_absorpt_process_details 'Blessing, R.H. (1995) Acta Cryst. A51, 33-38'
_exptl_crystal_colour black
_exptl_crystal_density_diffrn 2.245
_exptl_crystal_description rod
_exptl_crystal_F_000 1541
_exptl_crystal_size_max 0.19
_exptl_crystal_size_mid 0.14
_exptl_crystal_size_min 0.04
_refine_diff_density_max 3.526
_refine_diff_density_min -1.162
_refine_diff_density_rms 0.227
_refine_ls_extinction_method none
_refine_ls_goodness_of_fit_ref 1.029
_refine_ls_hydrogen_treatment constr
_refine_ls_matrix_type full
_refine_ls_number_parameters 524
_refine_ls_number_reflns 8376
_refine_ls_number_restraints 5
_refine_ls_restrained_S_all 1.032
_refine_ls_R_factor_all 0.0627
_refine_ls_R_factor_gt 0.0464
_refine_ls_shift/su_max 0.014
_refine_ls_shift/su_mean 0.001
_refine_ls_structure_factor_coef Fsqd
_refine_ls_weighting_details 'calc w=1/[\s^2^(Fo^2^)+(0.0688P)^2^+15.1645P] where P=(Fo^2^+2Fc^2^)/3'
_refine_ls_weighting_scheme calc
_refine_ls_wR_factor_gt 0.1141
_refine_ls_wR_factor_ref 0.1196
_reflns_number_gt 6788
_reflns_number_total 8376
_reflns_threshold_expression >2sigma(I)
_cod_data_source_file ja071044bsi20070213_043014_4.cif
_cod_data_source_block 3
_cod_original_cell_volume 2399.60(13)
_cod_database_code 4109560

loop_
_symmetry_equiv_pos_as_xyz
'x, y, z'
'-x, -y, -z'

loop_
_atom_site_label
_atom_site_type_symbol
_atom_site_fract_x
_atom_site_fract_y
_atom_site_fract_z
_atom_site_U_iso_or_equiv
_atom_site_adp_type
_atom_site_occupancy
_atom_site_symmetry_multiplicity
_atom_site_calc_flag
_atom_site_refinement_flags
Ni1 Ni 0.5000 0.5000 0.5000 0.044(3) Uani 0.334(9) 2 d SP
Ni2 Ni 0.69129(10) 0.56644(11) 0.45884(9) 0.0290(3) Uani 1 1 d .
Ni3 Ni 0.60948(10) 0.70022(11) 0.50058(9) 0.0276(3) Uani 1 1 d .
Ni4 Ni 0.51908(11) 0.51217(12) 0.34111(9) 0.0311(3) Uani 1 1 d .
Bi1 Bi 0.30332(3) 0.32230(3) 0.35351(3) 0.02792(12) Uani 1 1 d .
Bi2 Bi 0.38175(3) 0.57967(3) 0.42875(3) 0.03016(12) Uani 1 1 d .
Bi3 Bi 0.53139(3) 0.33626(3) 0.35838(3) 0.02973(12) Uani 1 1 d .
C1 C 0.4763(9) 0.4690(11) 0.2180(9) 0.051(3) Uani 1 1 d .
C2 C 0.8162(9) 0.5671(9) 0.4463(8) 0.035(3) Uani 1 1 d .
C3 C 0.6707(8) 0.8512(9) 0.5459(8) 0.030(2) Uani 1 1 d .
C4 C 0.6741(9) 0.6478(11) 0.3949(9) 0.051(3) Uani 1 1 d .
O1 O 0.4410(10) 0.4363(11) 0.1363(7) 0.089(4) Uani 1 1 d .
O2 O 0.8991(6) 0.5630(7) 0.4358(7) 0.050(2) Uani 1 1 d .
O3 O 0.7173(6) 0.9537(7) 0.5780(6) 0.0404(19) Uani 1 1 d .
O4 O 0.7350(6) 0.7063(6) 0.3540(5) 0.0366(18) Uani 1 1 d .
K1 K 0.71904(18) 0.9001(2) 0.36389(16) 0.0325(5) Uani 1 1 d .
O11 O 0.8856(5) 1.1517(6) 0.4878(5) 0.0335(17) Uani 1 1 d .
O12 O 0.6577(6) 1.0842(7) 0.4532(6) 0.0400(19) Uani 1 1 d .
O13 O 0.5038(7) 0.8810(8) 0.2925(7) 0.057(2) Uani 1 1 d .
O14 O 0.5699(6) 0.7350(7) 0.1788(6) 0.049(2) Uani 1 1 d .
O15 O 0.8044(7) 0.8331(8) 0.1914(6) 0.054(2) Uani 1 1 d .
O16 O 0.9524(5) 0.9998(6) 0.3782(5) 0.0370(18) Uani 1 1 d .
C101 C 0.8440(9) 1.2082(10) 0.5567(8) 0.038(3) Uani 1 1 d .
H10E H 0.9054 1.2909 0.5969 0.045 Uiso 1 1 calc R
H10F H 0.8185 1.1684 0.5993 0.045 Uiso 1 1 calc R
C102 C 0.7463(9) 1.2052(10) 0.5079(9) 0.044(3) Uani 1 1 d .
H10C H 0.7178 1.2472 0.5564 0.053 Uiso 1 1 calc R
H10D H 0.7712 1.2442 0.4647 0.053 Uiso 1 1 calc R
C103 C 0.5617(12) 1.0744(13) 0.4029(11) 0.070(5) Uani 1 1 d .
H10G H 0.5816 1.1009 0.3515 0.084 Uiso 1 1 calc R
H10H H 0.5356 1.1229 0.4477 0.084 Uiso 1 1 calc R
C104 C 0.4694(11) 0.9450(13) 0.3597(11) 0.070(5) Uani 1 1 d .
H10K H 0.4549 0.9180 0.4112 0.084 Uiso 1 1 calc R
H10L H 0.3976 0.9333 0.3292 0.084 Uiso 1 1 calc R
C105 C 0.4256(10) 0.7585(11) 0.2475(10) 0.049(3) Uani 1 1 d .
H10A H 0.4229 0.7253 0.2941 0.059 Uiso 1 1 calc R
H10B H 0.3483 0.7426 0.2263 0.059 Uiso 1 1 calc R
C106 C 0.4584(12) 0.7043(13) 0.1676(14) 0.098(7) Uani 1 1 d .
H10O H 0.4114 0.6182 0.1461 0.118 Uiso 1 1 calc R
H10P H 0.4385 0.7206 0.1147 0.118 Uiso 1 1 calc R
C107 C 0.6116(12) 0.6904(13) 0.1077(11) 0.072(5) Uani 1 1 d .
H10M H 0.6042 0.7158 0.0575 0.087 Uiso 1 1 calc R
H10N H 0.5619 0.6036 0.0785 0.087 Uiso 1 1 calc R
C108 C 0.7234(13) 0.7181(17) 0.1298(13) 0.117(9) Uani 1 1 d .
H10Q H 0.7248 0.6670 0.1584 0.141 Uiso 1 1 calc R
H10R H 0.7469 0.6975 0.0687 0.141 Uiso 1 1 calc R
C109 C 0.9068(10) 0.8430(12) 0.2257(10) 0.053(3) Uani 1 1 d .
H10I H 0.9383 0.8176 0.1706 0.063 Uiso 1 1 calc R
H10J H 0.8908 0.7904 0.2575 0.063 Uiso 1 1 calc R
C110 C 0.9937(9) 0.9679(11) 0.2963(8) 0.042(3) Uani 1 1 d .
H11E H 1.0669 0.9741 0.3153 0.050 Uiso 1 1 calc R
H11F H 1.0075 1.0217 0.2660 0.050 Uiso 1 1 calc R
C111 C 1.0337(8) 1.1163(9) 0.4514(8) 0.037(3) Uani 1 1 d .
H11C H 1.0597 1.1731 0.4229 0.044 Uiso 1 1 calc R
H11D H 1.1010 1.1176 0.4781 0.044 Uiso 1 1 calc R
C112 C 0.9803(8) 1.1495(10) 0.5275(8) 0.041(3) Uani 1 1 d .
H11A H 0.9531 1.0920 0.5554 0.049 Uiso 1 1 calc R
H11B H 1.0363 1.2281 0.5794 0.049 Uiso 1 1 calc R
K2 K 0.1170(2) 0.7978(2) 0.9304(2) 0.0548(8) Uani 1 1 d .
O21 O 0.2826(9) 1.0032(8) 0.9200(7) 0.073(3) Uani 1 1 d .
O22 O 0.2920(7) 0.9787(7) 1.0935(6) 0.052(2) Uani 1 1 d .
O23 O 0.1035(7) 0.7917(7) 1.1088(6) 0.052(2) Uani 1 1 d .
O24 O -0.0357(7) 0.5847(7) 0.9377(6) 0.052(2) Uani 1 1 d .
O25 O -0.0476(7) 0.6106(8) 0.7658(7) 0.055(2) Uani 1 1 d .
O26 O 0.1372(7) 0.7954(8) 0.7504(6) 0.054(2) Uani 1 1 d .
C201 C 0.3833(13) 1.0747(14) 0.9970(10) 0.076(5) Uani 1 1 d .
H20Q H 0.4306 1.1523 0.9965 0.092 Uiso 1 1 calc R
H20R H 0.4289 1.0366 0.9888 0.092 Uiso 1 1 calc R
C202 C 0.3494(13) 1.0907(12) 1.0914(10) 0.072(5) Uani 1 1 d .
H20M H 0.4181 1.1468 1.1459 0.086 Uiso 1 1 calc R
H20N H 0.2984 1.1225 1.0972 0.086 Uiso 1 1 calc R
C203 C 0.2645(11) 0.9864(12) 1.1814(9) 0.056(4) Uani 1 1 d .
H20A H 0.2107 1.0150 1.1918 0.067 Uiso 1 1 calc R
H20B H 0.3343 1.0428 1.2348 0.067 Uiso 1 1 calc R
C204 C 0.2120(11) 0.8698(11) 1.1803(8) 0.049(3) Uani 1 1 d .
H20I H 0.2630 0.8382 1.1645 0.058 Uiso 1 1 calc R
H20J H 0.1999 0.8757 1.2447 0.058 Uiso 1 1 calc R
C205 C 0.0520(12) 0.6787(11) 1.1060(10) 0.058(4) Uani 1 1 d .
H20K H 0.0369 0.6826 1.1693 0.070 Uiso 1 1 calc R
H20L H 0.1035 0.6475 1.0915 0.070 Uiso 1 1 calc R
C206 C -0.0590(12) 0.5987(12) 1.0285(10) 0.062(4) Uani 1 1 d .
H20G H -0.1004 0.5210 1.0298 0.075 Uiso 1 1 calc R
H20H H -0.1079 0.6332 1.0406 0.075 Uiso 1 1 calc R
C207 C -0.1381(11) 0.5208(12) 0.8650(12) 0.069(4) Uani 1 1 d .
H20E H -0.1773 0.5657 0.8770 0.083 Uiso 1 1 calc R
H20F H -0.1897 0.4445 0.8663 0.083 Uiso 1 1 calc R
C208 C -0.1119(11) 0.5001(12) 0.7697(11) 0.064(4) Uani 1 1 d .
H20O H -0.0674 0.4607 0.7597 0.077 Uiso 1 1 calc R
H20P H -0.1836 0.4484 0.7181 0.077 Uiso 1 1 calc R
C209 C -0.0249(10) 0.5994(12) 0.6746(10) 0.056(4) Uani 1 1 d .
H20C H -0.0966 0.5448 0.6231 0.067 Uiso 1 1 calc R
H20D H 0.0271 0.5688 0.6612 0.067 Uiso 1 1 calc R
C210 C 0.0298(11) 0.7203(13) 0.6793(10) 0.062(4) Uani 1 1 d .
H21A H 0.0423 0.7170 0.6156 0.075 Uiso 1 1 calc R
H21B H -0.0208 0.7521 0.6968 0.075 Uiso 1 1 calc R
C211 C 0.1990(13) 0.9088(13) 0.7515(10) 0.068(4) Uani 1 1 d .
H21E H 0.1532 0.9469 0.7647 0.082 Uiso 1 1 calc R
H21F H 0.2165 0.9017 0.6883 0.082 Uiso 1 1 calc R
C212 C 0.3074(12) 0.9805(14) 0.8294(9) 0.065(4) Uani 1 1 d .
H21C H 0.3481 0.9372 0.8199 0.078 Uiso 1 1 calc R
H21D H 0.3578 1.0557 0.8261 0.078 Uiso 1 1 calc R
N1E N 0.268(2) 0.708(2) 0.848(2) 0.191(12) Uani 1 1 d D
H1E3 H 0.2748 0.7792 0.8776 0.287 Uiso 0.67 1 calc PR
H1E4 H 0.1964 0.6536 0.8091 0.287 Uiso 0.67 1 calc PR
H1E5 H 0.3199 0.7127 0.8111 0.287 Uiso 0.67 1 calc PR
C1E C 0.290(2) 0.673(2) 0.918(2) 0.37(4) Uani 1 1 d D
H1E1 H 0.3659 0.7348 0.9621 0.440 Uiso 1 1 calc R
H1E2 H 0.2325 0.6670 0.9570 0.440 Uiso 1 1 calc R
C2E C 0.286(3) 0.570(2) 0.881(3) 0.47(6) Uani 1 1 d D
H2E1 H 0.2690 0.5368 0.9287 0.566 Uiso 1 1 calc R
H2E2 H 0.3618 0.5852 0.8719 0.566 Uiso 1 1 calc R
N2E N 0.202(3) 0.484(3) 0.7910(14) 0.28(3) Uani 1 1 d D
H2E3 H 0.2030 0.4158 0.7718 0.422 Uiso 0.67 1 calc PR
H2E4 H 0.2190 0.5112 0.7455 0.422 Uiso 0.67 1 calc PR
H2E5 H 0.1315 0.4690 0.7985 0.422 Uiso 0.67 1 calc PR
N1Z N -0.0784(14) 0.8388(15) 0.9275(12) 0.110(6) Uani 1 1 d .
H1Z1 H -0.1090 0.7934 0.8630 0.166 Uiso 0.67 1 calc PR
H1Z2 H -0.1347 0.8204 0.9592 0.166 Uiso 0.67 1 calc PR
H1Z3 H -0.0254 0.8252 0.9477 0.166 Uiso 0.67 1 calc PR
C1Z C -0.0247(19) 0.9618(17) 0.9476(13) 0.100(7) Uani 1 1 d .
H1Z4 H -0.0819 0.9761 0.9239 0.120 Uiso 1 1 calc R
H1Z5 H 0.0364 0.9817 0.9129 0.120 Uiso 1 1 calc R

loop_
_atom_site_aniso_label
_atom_site_aniso_U_11
_atom_site_aniso_U_22
_atom_site_aniso_U_33
_atom_site_aniso_U_23
_atom_site_aniso_U_13
_atom_site_aniso_U_12
Ni1 0.040(4) 0.024(4) 0.050(5) 0.003(3) 0.003(3) 0.013(3)
Ni2 0.0190(6) 0.0218(7) 0.0303(7) -0.0012(6) 0.0003(5) 0.0089(5)
Ni3 0.0245(6) 0.0177(6) 0.0319(7) 0.0066(6) -0.0011(5) 0.0082(5)
Ni4 0.0321(7) 0.0275(7) 0.0252(7) 0.0069(6) 0.0001(5) 0.0131(6)
Bi1 0.02295(18) 0.0215(2) 0.0248(2) 0.00359(17) -0.00395(14) 0.00642(15)
Bi2 0.02572(19) 0.0262(2) 0.0363(2) 0.01156(18) 0.00016(16) 0.01378(16)
Bi3 0.0281(2) 0.0193(2) 0.0297(2) 0.00175(17) 0.00376(16) 0.01039(16)
C1 0.023(4) 0.044(5) 0.039(5) -0.008(4) 0.005(3) 0.004(4)
C2 0.031(5) 0.022(5) 0.039(6) 0.005(5) -0.001(5) 0.011(4)
C3 0.027(5) 0.025(6) 0.033(6) 0.013(5) 0.006(4) 0.009(4)
C4 0.023(4) 0.044(5) 0.039(5) -0.008(4) 0.005(3) 0.004(4)
O1 0.094(8) 0.118(10) 0.027(5) 0.029(6) 0.003(5) 0.037(7)
O2 0.032(4) 0.043(5) 0.068(6) 0.013(5) 0.012(4) 0.022(4)
O3 0.045(4) 0.026(4) 0.044(5) 0.011(4) 0.006(4) 0.017(4)
O4 0.030(4) 0.027(4) 0.041(4) 0.010(4) 0.005(3) 0.011(3)
K1 0.0287(11) 0.0322(13) 0.0283(12) 0.0073(10) 0.0009(9) 0.0144(10)
O11 0.028(3) 0.033(4) 0.037(4) 0.012(4) 0.001(3) 0.017(3)
O12 0.033(4) 0.041(5) 0.044(5) 0.011(4) 0.002(3) 0.024(4)
O13 0.045(5) 0.041(5) 0.067(6) 0.017(5) 0.010(4) 0.013(4)
O14 0.038(4) 0.042(5) 0.042(5) 0.007(4) -0.001(4) 0.012(4)
O15 0.041(4) 0.054(6) 0.037(5) -0.005(4) 0.002(4) 0.022(4)
O16 0.025(3) 0.028(4) 0.036(4) 0.004(3) 0.003(3) 0.005(3)
C101 0.034(5) 0.029(6) 0.040(7) 0.008(5) 0.010(5) 0.014(5)
C102 0.038(6) 0.028(6) 0.056(8) 0.007(6) 0.017(6) 0.018(5)
C103 0.073(9) 0.052(9) 0.071(10) -0.004(8) -0.021(8) 0.047(8)
C104 0.045(7) 0.061(9) 0.076(10) -0.014(8) -0.009(7) 0.042(7)
C105 0.042(6) 0.035(7) 0.063(9) 0.016(7) 0.001(6) 0.019(6)
C106 0.047(9) 0.038(9) 0.120(15) -0.007(9) 0.019(9) -0.011(7)
C107 0.057(9) 0.050(9) 0.056(9) -0.011(7) 0.008(7) 0.015(7)
C108 0.052(9) 0.100(15) 0.082(12) -0.062(11) -0.012(8) 0.032(9)
C109 0.049(7) 0.049(8) 0.053(8) 0.006(7) 0.017(6) 0.032(6)
C110 0.040(6) 0.045(7) 0.038(7) 0.013(6) 0.015(5) 0.024(5)
C111 0.023(5) 0.023(6) 0.043(7) 0.004(5) -0.004(5) 0.005(4)
C112 0.027(5) 0.033(6) 0.038(7) -0.004(5) -0.008(5) 0.013(5)
K2 0.0502(15) 0.0385(15) 0.0421(16) 0.0125(13) -0.0072(12) 0.0038(12)
O21 0.082(7) 0.046(6) 0.040(5) 0.013(5) -0.010(5) 0.003(5)
O22 0.053(5) 0.045(5) 0.041(5) 0.016(4) 0.001(4) 0.015(4)
O23 0.058(5) 0.040(5) 0.055(6) 0.017(4) 0.023(4) 0.024(4)
O24 0.045(5) 0.028(4) 0.059(6) 0.011(4) 0.010(4) 0.009(4)
O25 0.049(5) 0.047(5) 0.054(6) 0.011(5) -0.007(4) 0.022(4)
O26 0.049(5) 0.043(5) 0.052(5) 0.017(4) -0.012(4) 0.016(4)
C201 0.068(9) 0.069(11) 0.049(9) 0.028(8) -0.007(7) 0.004(8)
C202 0.076(10) 0.034(8) 0.043(8) 0.008(6) -0.010(7) -0.008(7)
C203 0.050(7) 0.052(8) 0.037(7) 0.017(6) 0.010(6) 0.008(6)
C204 0.060(8) 0.045(7) 0.024(6) 0.008(6) -0.002(5) 0.022(6)
C205 0.070(9) 0.031(7) 0.051(8) 0.012(6) 0.020(7) 0.014(6)
C206 0.070(9) 0.039(8) 0.064(10) 0.016(7) 0.035(8) 0.022(7)
C207 0.049(8) 0.037(8) 0.091(12) 0.017(8) -0.007(8) 0.010(6)
C208 0.049(8) 0.048(9) 0.063(10) 0.014(8) -0.021(7) 0.010(7)
C209 0.037(6) 0.056(9) 0.050(8) 0.006(7) -0.013(6) 0.020(6)
C210 0.048(7) 0.070(10) 0.042(8) 0.003(7) -0.011(6) 0.028(7)
C211 0.088(11) 0.062(10) 0.043(8) 0.024(8) -0.002(7) 0.031(9)
C212 0.075(9) 0.070(10) 0.039(8) 0.035(8) 0.014(7) 0.021(8)
N1E 0.19(2) 0.28(3) 0.24(3) 0.22(3) 0.13(2) 0.13(2)
C1E 0.067(16) 0.47(7) 0.60(9) 0.48(8) -0.06(3) -0.02(3)
C2E 0.47(9) 0.72(12) 1.02(17) 0.81(13) 0.56(11) 0.53(10)
N2E 0.19(3) 0.51(6) 0.054(13) 0.04(2) 0.039(15) 0.18(4)
N1Z 0.123(13) 0.093(12) 0.104(13) 0.018(10) -0.025(10) 0.069(11)
C1Z 0.142(17) 0.092(15) 0.080(12) 0.032(11) -0.020(12) 0.079(14)

loop_
_atom_type_symbol
_atom_type_description
_atom_type_scat_dispersion_real
_atom_type_scat_dispersion_imag
_atom_type_scat_source
C C 0.0033 0.0016 'International Tables Vol C Tables 4.2.6.8 and 6.1.1.4'
H H 0.0000 0.0000 'International Tables Vol C Tables 4.2.6.8 and 6.1.1.4'
N N 0.0061 0.0033 'International Tables Vol C Tables 4.2.6.8 and 6.1.1.4'
O O 0.0106 0.0060 'International Tables Vol C Tables 4.2.6.8 and 6.1.1.4'
K K 0.2009 0.2494 'International Tables Vol C Tables 4.2.6.8 and 6.1.1.4'
Ni Ni 0.3393 1.1124 'International Tables Vol C Tables 4.2.6.8 and 6.1.1.4'
Bi Bi -4.1077 10.2566 'International Tables Vol C Tables 4.2.6.8 and 6.1.1.4'

loop_
_geom_angle_atom_site_label_1
_geom_angle_atom_site_label_2
_geom_angle_atom_site_label_3
_geom_angle
_geom_angle_site_symmetry_1
_geom_angle_site_symmetry_3
Ni2 Ni1 Ni2 180.0 . 2_666
Ni2 Ni1 Ni3 60.59(4) . .
Ni2 Ni1 Ni3 119.41(4) 2_666 .
Ni2 Ni1 Ni3 119.41(4) . 2_666
Ni2 Ni1 Ni3 60.59(4) 2_666 2_666
Ni3 Ni1 Ni3 180.0 . 2_666
Ni2 Ni1 Ni4 119.67(4) . 2_666
Ni2 Ni1 Ni4 60.33(4) 2_666 2_666
Ni3 Ni1 Ni4 118.91(4) . 2_666
Ni3 Ni1 Ni4 61.09(4) 2_666 2_666
Ni2 Ni1 Ni4 60.33(4) . .
Ni2 Ni1 Ni4 119.67(4) 2_666 .
Ni3 Ni1 Ni4 61.09(4) . .
Ni3 Ni1 Ni4 118.91(4) 2_666 .
Ni4 Ni1 Ni4 180.0 2_666 .
Ni2 Ni1 Bi3 118.94(3) . 2_666
Ni2 Ni1 Bi3 61.06(3) 2_666 2_666
Ni3 Ni1 Bi3 68.23(3) . 2_666
Ni3 Ni1 Bi3 111.77(3) 2_666 2_666
Ni4 Ni1 Bi3 61.25(3) 2_666 2_666
Ni4 Ni1 Bi3 118.75(3) . 2_666
Ni2 Ni1 Bi3 61.06(3) . .
Ni2 Ni1 Bi3 118.94(3) 2_666 .
Ni3 Ni1 Bi3 111.77(3) . .
Ni3 Ni1 Bi3 68.23(3) 2_666 .
Ni4 Ni1 Bi3 118.75(3) 2_666 .
Ni4 Ni1 Bi3 61.25(3) . .
Bi3 Ni1 Bi3 180.0 2_666 .
Ni2 Ni1 Bi2 69.54(3) . 2_666
Ni2 Ni1 Bi2 110.46(3) 2_666 2_666
Ni3 Ni1 Bi2 119.13(3) . 2_666
Ni3 Ni1 Bi2 60.87(3) 2_666 2_666
Ni4 Ni1 Bi2 60.55(3) 2_666 2_666
Ni4 Ni1 Bi2 119.45(3) . 2_666
Bi3 Ni1 Bi2 113.918(12) 2_666 2_666
Bi3 Ni1 Bi2 66.082(12) . 2_666
Ni2 Ni1 Bi2 110.46(3) . .
Ni2 Ni1 Bi2 69.54(3) 2_666 .
Ni3 Ni1 Bi2 60.87(3) . .
Ni3 Ni1 Bi2 119.13(3) 2_666 .
Ni4 Ni1 Bi2 119.45(3) 2_666 .
Ni4 Ni1 Bi2 60.55(3) . .
Bi3 Ni1 Bi2 66.082(12) 2_666 .
Bi3 Ni1 Bi2 113.918(12) . .
Bi2 Ni1 Bi2 180.0 2_666 .
Ni2 Ni1 Bi1 61.26(3) . 2_666
Ni2 Ni1 Bi1 118.74(3) 2_666 2_666
Ni3 Ni1 Bi1 61.05(3) . 2_666
Ni3 Ni1 Bi1 118.95(3) 2_666 2_666
Ni4 Ni1 Bi1 68.49(3) 2_666 2_666
Ni4 Ni1 Bi1 111.51(3) . 2_666
Bi3 Ni1 Bi1 66.224(11) 2_666 2_666
Bi3 Ni1 Bi1 113.776(11) . 2_666
Bi2 Ni1 Bi1 65.661(12) 2_666 2_666
Bi2 Ni1 Bi1 114.339(12) . 2_666
Ni2 Ni1 Bi1 118.74(3) . .
Ni2 Ni1 Bi1 61.26(3) 2_666 .
Ni3 Ni1 Bi1 118.95(3) . .
Ni3 Ni1 Bi1 61.05(3) 2_666 .
Ni4 Ni1 Bi1 111.51(3) 2_666 .
Ni4 Ni1 Bi1 68.49(3) . .
Bi3 Ni1 Bi1 113.776(11) 2_666 .
Bi3 Ni1 Bi1 66.224(11) . .
Bi2 Ni1 Bi1 114.339(12) 2_666 .
Bi2 Ni1 Bi1 65.661(12) . .
Bi1 Ni1 Bi1 180.0 2_666 .
C2 Ni2 C4 108.2(5) . .
C2 Ni2 Ni1 155.4(4) . .
C4 Ni2 Ni1 95.7(3) . .
C2 Ni2 Ni4 133.8(4) . .
C4 Ni2 Ni4 49.6(3) . .
Ni1 Ni2 Ni4 59.95(4) . .
C2 Ni2 Ni3 142.2(4) . .
C4 Ni2 Ni3 49.6(4) . .
Ni1 Ni2 Ni3 59.74(4) . .
Ni4 Ni2 Ni3 60.67(5) . .
C2 Ni2 Bi3 102.2(3) . .
C4 Ni2 Bi3 108.1(3) . .
Ni1 Ni2 Bi3 63.93(3) . .
Ni4 Ni2 Bi3 62.17(4) . .
Ni3 Ni2 Bi3 113.45(5) . .
C2 Ni2 Bi1 111.8(4) . 2_666
C4 Ni2 Bi1 107.5(4) . 2_666
Ni1 Ni2 Bi1 64.15(3) . 2_666
Ni4 Ni2 Bi1 113.58(5) . 2_666
Ni3 Ni2 Bi1 61.83(4) . 2_666
Bi3 Ni2 Bi1 118.57(5) . 2_666
C2 Ni2 Bi2 96.9(4) . 2_666
C4 Ni2 Bi2 154.8(3) . 2_666
Ni1 Ni2 Bi2 59.12(3) . 2_666
Ni4 Ni2 Bi2 110.47(5) . 2_666
Ni3 Ni2 Bi2 109.84(5) . 2_666
Bi3 Ni2 Bi2 63.41(3) . 2_666
Bi1 Ni2 Bi2 63.05(3) 2_666 2_666
C3 Ni3 C4 109.0(5) . .
C3 Ni3 Ni1 156.6(4) . .
C4 Ni3 Ni1 93.5(4) . .
C3 Ni3 Ni2 133.3(3) . .
C4 Ni3 Ni2 46.7(5) . .
Ni1 Ni3 Ni2 59.67(4) . .
C3 Ni3 Ni4 141.8(4) . .
C4 Ni3 Ni4 48.7(3) . .
Ni1 Ni3 Ni4 59.54(4) . .
Ni2 Ni3 Ni4 59.52(5) . .
C3 Ni3 Bi2 113.2(3) . .
C4 Ni3 Bi2 106.8(3) . .
Ni1 Ni3 Bi2 64.13(3) . .
Ni2 Ni3 Bi2 112.36(5) . .
Ni4 Ni3 Bi2 61.24(4) . .
C3 Ni3 Bi1 102.3(4) . 2_666
C4 Ni3 Bi1 105.1(4) . 2_666
Ni1 Ni3 Bi1 64.24(3) . 2_666
Ni2 Ni3 Bi1 62.13(4) . 2_666
Ni4 Ni3 Bi1 112.87(6) . 2_666
Bi2 Ni3 Bi1 119.81(5) . 2_666
C3 Ni3 Bi3 97.5(3) . 2_666
C4 Ni3 Bi3 153.2(4) . 2_666
Ni1 Ni3 Bi3 59.74(3) . 2_666
Ni2 Ni3 Bi3 111.07(5) . 2_666
Ni4 Ni3 Bi3 110.45(5) . 2_666
Bi2 Ni3 Bi3 64.19(3) . 2_666
Bi1 Ni3 Bi3 64.34(3) 2_666 2_666
C3 Ni3 K1 51.2(4) . .
C4 Ni3 K1 65.2(5) . .
Ni1 Ni3 K1 150.98(6) . .
Ni2 Ni3 K1 109.27(6) . .
Ni4 Ni3 K1 91.51(6) . .
Bi2 Ni3 K1 101.82(5) . .
Bi1 Ni3 K1 137.91(5) 2_666 .
Bi3 Ni3 K1 139.61(5) 2_666 .
C1 Ni4 C4 110.3(5) . .
C1 Ni4 Ni1 156.2(4) . .
C4 Ni4 Ni1 93.4(4) . .
C1 Ni4 Ni2 137.8(4) . .
C4 Ni4 Ni2 46.8(5) . .
Ni1 Ni4 Ni2 59.72(4) . .
C1 Ni4 Ni3 139.0(5) . .
C4 Ni4 Ni3 48.8(3) . .
Ni1 Ni4 Ni3 59.37(4) . .
Ni2 Ni4 Ni3 59.81(5) . .
C1 Ni4 Bi2 107.8(4) . .
C4 Ni4 Bi2 107.3(4) . .
Ni1 Ni4 Bi2 64.23(3) . .
Ni2 Ni4 Bi2 112.97(6) . .
Ni3 Ni4 Bi2 61.66(4) . .
C1 Ni4 Bi3 107.1(5) . .
C4 Ni4 Bi3 105.1(5) . .
Ni1 Ni4 Bi3 63.70(3) . .
Ni2 Ni4 Bi3 61.75(4) . .
Ni3 Ni4 Bi3 112.39(6) . .
Bi2 Ni4 Bi3 119.10(5) . .
C1 Ni4 Bi1 96.4(4) . .
C4 Ni4 Bi1 153.2(4) . .
Ni1 Ni4 Bi1 59.81(3) . .
Ni2 Ni4 Bi1 110.98(6) . .
Ni3 Ni4 Bi1 110.36(5) . .
Bi2 Ni4 Bi1 63.81(3) . .
Bi3 Ni4 Bi1 64.01(3) . .
Ni3 Bi1 Ni2 56.03(4) 2_666 2_666
Ni3 Bi1 Ni1 54.71(3) 2_666 .
Ni2 Bi1 Ni1 54.60(2) 2_666 .
Ni3 Bi1 Ni4 99.33(4) 2_666 .
Ni2 Bi1 Ni4 99.64(4) 2_666 .
Ni1 Bi1 Ni4 51.70(3) . .
Ni3 Bi1 Bi2 105.91(3) 2_666 .
Ni2 Bi1 Bi2 63.56(3) 2_666 .
Ni1 Bi1 Bi2 56.971(10) . .
Ni4 Bi1 Bi2 52.98(3) . .
Ni3 Bi1 Bi3 62.12(3) 2_666 .
Ni2 Bi1 Bi3 104.81(3) 2_666 .
Ni1 Bi1 Bi3 56.581(10) . .
Ni4 Bi1 Bi3 53.30(3) . .
Bi2 Bi1 Bi3 100.342(14) . .
Ni4 Bi2 Ni3 57.10(4) . .
Ni4 Bi2 Ni1 55.22(3) . .
Ni3 Bi2 Ni1 55.00(3) . .
Ni4 Bi2 Bi1 63.21(3) . .
Ni3 Bi2 Bi1 106.51(3) . .
Ni1 Bi2 Bi1 57.368(10) . .
Ni4 Bi2 Bi3 106.00(3) . 2_666
Ni3 Bi2 Bi3 62.44(3) . 2_666
Ni1 Bi2 Bi3 56.848(11) . 2_666
Bi1 Bi2 Bi3 100.828(16) . 2_666
Ni4 Bi2 Ni2 99.66(4) . 2_666
Ni3 Bi2 Ni2 99.12(4) . 2_666
Ni1 Bi2 Ni2 51.34(2) . 2_666
Bi1 Bi2 Ni2 53.39(3) . 2_666
Bi3 Bi2 Ni2 52.92(2) 2_666 2_666
Ni2 Bi3 Ni4 56.08(4) . .
Ni2 Bi3 Ni1 55.01(3) . .
Ni4 Bi3 Ni1 55.05(3) . .
Ni2 Bi3 Ni3 100.38(4) . 2_666
Ni4 Bi3 Ni3 99.95(4) . 2_666
Ni1 Bi3 Ni3 52.03(2) . 2_666
Ni2 Bi3 Bi2 63.67(3) . 2_666
Ni4 Bi3 Bi2 106.14(3) . 2_666
Ni1 Bi3 Bi2 57.070(11) . 2_666
Ni3 Bi3 Bi2 53.37(2) 2_666 2_666
Ni2 Bi3 Bi1 105.70(3) . .
Ni4 Bi3 Bi1 62.69(3) . .
Ni1 Bi3 Bi1 57.195(10) . .
Ni3 Bi3 Bi1 53.55(3) 2_666 .
Bi2 Bi3 Bi1 101.004(15) 2_666 .
O1 C1 Ni4 175.8(11) . .
O2 C2 Ni2 177.4(10) . .
O3 C3 Ni3 176.6(9) . .
O3 C3 K1 77.0(7) . .
Ni3 C3 K1 103.5(4) . .
O4 C4 Ni2 134.5(9) . .
O4 C4 Ni4 127.7(9) . .
Ni2 C4 Ni4 83.6(6) . .
O4 C4 Ni3 127.1(10) . .
Ni2 C4 Ni3 83.8(5) . .
Ni4 C4 Ni3 82.5(4) . .
C3 O3 K1 81.4(7) . .
C4 O4 K1 117.4(8) . .
O16 K1 O4 82.2(2) . .
O16 K1 O14 117.4(2) . .
O4 K1 O14 82.4(2) . .
O16 K1 O15 59.5(2) . .
O4 K1 O15 74.8(3) . .
O14 K1 O15 57.9(2) . .
O16 K1 O11 57.6(2) . .
O4 K1 O11 126.7(2) . .
O14 K1 O11 144.8(2) . .
O15 K1 O11 106.6(2) . .
O16 K1 O13 147.3(3) . .
O4 K1 O13 124.0(2) . .
O14 K1 O13 56.0(3) . .
O15 K1 O13 105.2(3) . .
O11 K1 O13 107.4(2) . .
O16 K1 O12 111.8(2) . .
O4 K1 O12 152.2(2) . .
O14 K1 O12 109.5(2) . .
O15 K1 O12 133.0(3) . .
O11 K1 O12 55.37(19) . .
O13 K1 O12 55.1(2) . .
O16 K1 O3 100.0(2) . .
O4 K1 O3 85.7(2) . .
O14 K1 O3 138.5(2) . .
O15 K1 O3 153.0(2) . .
O11 K1 O3 70.4(2) . .
O13 K1 O3 101.1(2) . .
O12 K1 O3 68.6(2) . .
O16 K1 C3 107.7(2) . .
O4 K1 C3 67.7(3) . .
O14 K1 C3 120.9(3) . .
O15 K1 C3 141.9(3) . .
O11 K1 C3 91.1(2) . .
O13 K1 C3 101.0(3) . .
O12 K1 C3 84.9(3) . .
O3 K1 C3 21.5(2) . .
O16 K1 Ni3 112.31(18) . .
O4 K1 Ni3 47.04(16) . .
O14 K1 Ni3 99.26(19) . .
O15 K1 Ni3 120.9(2) . .
O11 K1 Ni3 115.00(16) . .
O13 K1 Ni3 100.35(19) . .
O12 K1 Ni3 105.35(17) . .
O3 K1 Ni3 46.86(14) . .
C3 K1 Ni3 25.3(2) . .
C101 O11 C112 114.2(8) . .
C101 O11 K1 114.5(6) . .
C112 O11 K1 102.9(6) . .
C103 O12 C102 111.2(9) . .
C103 O12 K1 119.5(7) . .
C102 O12 K1 119.9(6) . .
C104 O13 C105 115.0(10) . .
C104 O13 K1 115.8(7) . .
C105 O13 K1 103.1(7) . .
C107 O14 C106 123.6(11) . .
C107 O14 K1 118.9(8) . .
C106 O14 K1 117.5(9) . .
C108 O15 C109 111.3(12) . .
C108 O15 K1 107.2(9) . .
C109 O15 K1 105.0(7) . .
C110 O16 C111 112.2(8) . .
C110 O16 K1 120.8(6) . .
C111 O16 K1 121.3(6) . .
O11 C101 C102 109.7(9) . .
O11 C101 H10E 109.7 . .
C102 C101 H10E 109.7 . .
O11 C101 H10F 109.7 . .
C102 C101 H10F 109.7 . .
H10E C101 H10F 108.2 . .
O12 C102 C101 108.1(9) . .
O12 C102 H10C 110.1 . .
C101 C102 H10C 110.1 . .
O12 C102 H10D 110.1 . .
C101 C102 H10D 110.1 . .
H10C C102 H10D 108.4 . .
O12 C103 C104 105.7(11) . .
O12 C103 H10G 110.6 . .
C104 C103 H10G 110.6 . .
O12 C103 H10H 110.6 . .
C104 C103 H10H 110.6 . .
H10G C103 H10H 108.7 . .
O13 C104 C103 109.4(12) . .
O13 C104 H10K 109.8 . .
C103 C104 H10K 109.8 . .
O13 C104 H10L 109.8 . .
C103 C104 H10L 109.8 . .
H10K C104 H10L 108.2 . .
C106 C105 O13 110.2(11) . .
C106 C105 H10A 109.6 . .
O13 C105 H10A 109.6 . .
C106 C105 H10B 109.6 . .
O13 C105 H10B 109.6 . .
H10A C105 H10B 108.1 . .
O14 C106 C105 118.1(14) . .
O14 C106 H10O 107.8 . .
C105 C106 H10O 107.8 . .
O14 C106 H10P 107.8 . .
C105 C106 H10P 107.8 . .
H10O C106 H10P 107.1 . .
O14 C107 C108 118.6(13) . .
O14 C107 H10M 107.7 . .
C108 C107 H10M 107.7 . .
O14 C107 H10N 107.7 . .
C108 C107 H10N 107.7 . .
H10M C107 H10N 107.1 . .
O15 C108 C107 117.5(15) . .
O15 C108 H10Q 107.9 . .
C107 C108 H10Q 107.9 . .
O15 C108 H10R 107.9 . .
C107 C108 H10R 107.9 . .
H10Q C108 H10R 107.2 . .
O15 C109 C110 111.3(10) . .
O15 C109 H10I 109.4 . .
C110 C109 H10I 109.4 . .
O15 C109 H10J 109.4 . .
C110 C109 H10J 109.4 . .
H10I C109 H10J 108.0 . .
O16 C110 C109 109.0(9) . .
O16 C110 H11E 109.9 . .
C109 C110 H11E 109.9 . .
O16 C110 H11F 109.9 . .
C109 C110 H11F 109.9 . .
H11E C110 H11F 108.3 . .
O16 C111 C112 109.2(8) . .
O16 C111 H11C 109.8 . .
C112 C111 H11C 109.8 . .
O16 C111 H11D 109.8 . .
C112 C111 H11D 109.8 . .
H11C C111 H11D 108.3 . .
O11 C112 C111 108.8(9) . .
O11 C112 H11A 109.9 . .
C111 C112 H11A 109.9 . .
O11 C112 H11B 109.9 . .
C111 C112 H11B 109.9 . .
H11A C112 H11B 108.3 . .
O25 K2 O26 59.8(3) . .
O25 K2 O22 175.9(3) . .
O26 K2 O22 119.7(3) . .
O25 K2 O23 119.9(3) . .
O26 K2 O23 176.3(3) . .
O22 K2 O23 60.4(3) . .
O25 K2 O21 119.6(3) . .
O26 K2 O21 60.8(3) . .
O22 K2 O21 60.8(3) . .
O23 K2 O21 120.2(3) . .
O25 K2 O24 60.6(3) . .
O26 K2 O24 118.3(3) . .
O22 K2 O24 118.6(3) . .
O23 K2 O24 60.4(3) . .
O21 K2 O24 175.0(3) . .
C212 O21 C201 112.3(12) . .
C212 O21 K2 112.5(8) . .
C201 O21 K2 114.1(8) . .
C203 O22 C202 112.2(10) . .
C203 O22 K2 115.2(7) . .
C202 O22 K2 114.8(7) . .
C205 O23 C204 110.0(10) . .
C205 O23 K2 115.3(7) . .
C204 O23 K2 113.4(7) . .
C206 O24 C207 110.7(11) . .
C206 O24 K2 114.0(7) . .
C207 O24 K2 110.4(8) . .
C209 O25 C208 113.1(11) . .
C209 O25 K2 119.1(7) . .
C208 O25 K2 117.0(7) . .
C211 O26 C210 111.8(10) . .
C211 O26 K2 114.8(7) . .
C210 O26 K2 113.0(8) . .
O21 C201 C202 109.0(13) . .
O21 C201 H20Q 109.9 . .
C202 C201 H20Q 109.9 . .
O21 C201 H20R 109.9 . .
C202 C201 H20R 109.9 . .
H20Q C201 H20R 108.3 . .
O22 C202 C201 108.2(12) . .
O22 C202 H20M 110.1 . .
C201 C202 H20M 110.1 . .
O22 C202 H20N 110.1 . .
C201 C202 H20N 110.1 . .
H20M C202 H20N 108.4 . .
O22 C203 C204 109.1(11) . .
O22 C203 H20A 109.9 . .
C204 C203 H20A 109.9 . .
O22 C203 H20B 109.9 . .
C204 C203 H20B 109.9 . .
H20A C203 H20B 108.3 . .
O23 C204 C203 109.1(10) . .
O23 C204 H20I 109.9 . .
C203 C204 H20I 109.9 . .
O23 C204 H20J 109.9 . .
C203 C204 H20J 109.9 . .
H20I C204 H20J 108.3 . .
O23 C205 C206 108.5(12) . .
O23 C205 H20K 110.0 . .
C206 C205 H20K 110.0 . .
O23 C205 H20L 110.0 . .
C206 C205 H20L 110.0 . .
H20K C205 H20L 108.4 . .
O24 C206 C205 109.5(11) . .
O24 C206 H20G 109.8 . .
C205 C206 H20G 109.8 . .
O24 C206 H20H 109.8 . .
C205 C206 H20H 109.8 . .
H20G C206 H20H 108.2 . .
O24 C207 C208 109.6(12) . .
O24 C207 H20E 109.7 . .
C208 C207 H20E 109.7 . .
O24 C207 H20F 109.7 . .
C208 C207 H20F 109.7 . .
H20E C207 H20F 108.2 . .
O25 C208 C207 108.8(12) . .
O25 C208 H20O 109.9 . .
C207 C208 H20O 109.9 . .
O25 C208 H20P 109.9 . .
C207 C208 H20P 109.9 . .
H20O C208 H20P 108.3 . .
O25 C209 C210 106.2(11) . .
O25 C209 H20C 110.5 . .
C210 C209 H20C 110.5 . .
O25 C209 H20D 110.5 . .
C210 C209 H20D 110.5 . .
H20C C209 H20D 108.7 . .
O26 C210 C209 109.1(11) . .
O26 C210 H21A 109.9 . .
C209 C210 H21A 109.9 . .
O26 C210 H21B 109.9 . .
C209 C210 H21B 109.9 . .
H21A C210 H21B 108.3 . .
O26 C211 C212 107.4(11) . .
O26 C211 H21E 110.2 . .
C212 C211 H21E 110.2 . .
O26 C211 H21F 110.2 . .
C212 C211 H21F 110.2 . .
H21E C211 H21F 108.5 . .
O21 C212 C211 110.0(13) . .
O21 C212 H21C 109.7 . .
C211 C212 H21C 109.7 . .
O21 C212 H21D 109.7 . .
C211 C212 H21D 109.7 . .
H21C C212 H21D 108.2 . .
C1E N1E H1E3 109.5 . .
C1E N1E H1E4 109.5 . .
H1E3 N1E H1E4 109.5 . .
C1E N1E H1E5 109.5 . .
H1E3 N1E H1E5 109.5 . .
H1E4 N1E H1E5 109.5 . .
C2E C1E N1E 114.1(19) . .
C2E C1E H1E1 108.7 . .
N1E C1E H1E1 108.7 . .
C2E C1E H1E2 108.7 . .
N1E C1E H1E2 108.7 . .
H1E1 C1E H1E2 107.6 . .
C1E C2E N2E 114.9(19) . .
C1E C2E H2E1 108.6 . .
N2E C2E H2E1 108.6 . .
C1E C2E H2E2 108.5 . .
N2E C2E H2E2 108.5 . .
H2E1 C2E H2E2 107.5 . .
C2E N2E H2E3 109.5 . .
C2E N2E H2E4 109.5 . .
H2E3 N2E H2E4 109.5 . .
C2E N2E H2E5 109.4 . .
H2E3 N2E H2E5 109.5 . .
H2E4 N2E H2E5 109.5 . .
C1Z N1Z H1Z1 109.5 . .
C1Z N1Z H1Z2 109.5 . .
H1Z1 N1Z H1Z2 109.5 . .
C1Z N1Z H1Z3 109.5 . .
H1Z1 N1Z H1Z3 109.5 . .
H1Z2 N1Z H1Z3 109.5 . .
N1Z C1Z C1Z 111(2) . 2_577
N1Z C1Z H1Z4 109.5 . .
C1Z C1Z H1Z4 109.5 2_577 .
N1Z C1Z H1Z5 109.5 . .
C1Z C1Z H1Z5 109.5 2_577 .
H1Z4 C1Z H1Z5 108.1 . .

loop_
_geom_bond_atom_site_label_1
_geom_bond_atom_site_label_2
_geom_bond_distance
_geom_bond_site_symmetry_2
Ni1 Ni2 2.5247(12) .
Ni1 Ni2 2.5247(12) 2_666
Ni1 Ni3 2.5263(12) .
Ni1 Ni3 2.5263(12) 2_666
Ni1 Ni4 2.5308(13) 2_666
Ni1 Ni4 2.5308(13) .
Ni1 Bi3 2.7681(4) 2_666
Ni1 Bi3 2.7681(4) .
Ni1 Bi2 2.7750(4) 2_666
Ni1 Bi2 2.7750(4) .
Ni1 Bi1 2.7875(4) 2_666
Ni1 Bi1 2.7875(4) .
Ni2 C2 1.725(11) .
Ni2 C4 1.864(16) .
Ni2 Ni4 2.5403(17) .
Ni2 Ni3 2.5480(18) .
Ni2 Bi3 2.6966(12) .
Ni2 Bi1 2.7159(14) 2_666
Ni2 Bi2 3.0293(15) 2_666
Ni3 C3 1.731(11) .
Ni3 C4 1.951(12) .
Ni3 Ni4 2.5699(18) .
Ni3 Bi2 2.6941(12) .
Ni3 Bi1 2.7083(13) 2_666
Ni3 Bi3 2.9761(14) 2_666
Ni3 K1 3.932(3) .
Ni4 C1 1.747(13) .
Ni4 C4 1.947(11) .
Ni4 Bi2 2.6832(14) .
Ni4 Bi3 2.7070(14) .
Ni4 Bi1 3.0002(13) .
Bi1 Ni3 2.7083(13) 2_666
Bi1 Ni2 2.7159(14) 2_666
Bi1 Bi2 3.0158(6) .
Bi1 Bi3 3.0349(5) .
Bi2 Bi3 3.0223(6) 2_666
Bi2 Ni2 3.0293(15) 2_666
Bi3 Ni3 2.9761(14) 2_666
Bi3 Bi2 3.0223(6) 2_666
C1 O1 1.164(15) .
C2 O2 1.178(13) .
C3 O3 1.169(12) .
C3 K1 3.150(11) .
C4 O4 1.248(15) .
O3 K1 3.104(8) .
O4 K1 2.832(8) .
K1 O16 2.782(7) .
K1 O14 2.833(8) .
K1 O15 2.951(8) .
K1 O11 2.954(7) .
K1 O13 2.970(9) .
K1 O12 3.002(8) .
O11 C101 1.394(13) .
O11 C112 1.437(12) .
O12 C103 1.429(14) .
O12 C102 1.436(13) .
O13 C104 1.366(15) .
O13 C105 1.410(14) .
O14 C107 1.341(16) .
O14 C106 1.361(18) .
O15 C108 1.379(17) .
O15 C109 1.408(15) .
O16 C110 1.408(13) .
O16 C111 1.442(12) .
C101 C102 1.492(16) .
C101 H10E 0.9900 .
C101 H10F 0.9900 .
C102 H10C 0.9900 .
C102 H10D 0.9900 .
C103 C104 1.52(2) .
C103 H10G 0.9900 .
C103 H10H 0.9900 .
C104 H10K 0.9900 .
C104 H10L 0.9900 .
C105 C106 1.41(2) .
C105 H10A 0.9900 .
C105 H10B 0.9900 .
C106 H10O 0.9900 .
C106 H10P 0.9900 .
C107 C108 1.39(2) .
C107 H10M 0.9900 .
C107 H10N 0.9900 .
C108 H10Q 0.9900 .
C108 H10R 0.9900 .
C109 C110 1.508(17) .
C109 H10I 0.9900 .
C109 H10J 0.9900 .
C110 H11E 0.9900 .
C110 H11F 0.9900 .
C111 C112 1.450(16) .
C111 H11C 0.9900 .
C111 H11D 0.9900 .
C112 H11A 0.9900 .
C112 H11B 0.9900 .
K2 O25 2.764(9) .
K2 O26 2.784(10) .
K2 O22 2.786(8) .
K2 O23 2.792(9) .
K2 O21 2.810(10) .
K2 O24 2.817(9) .
O21 C212 1.402(16) .
O21 C201 1.427(16) .
O22 C203 1.396(14) .
O22 C202 1.428(16) .
O23 C205 1.409(15) .
O23 C204 1.450(14) .
O24 C206 1.407(15) .
O24 C207 1.416(16) .
O25 C209 1.416(16) .
O25 C208 1.427(16) .
O26 C211 1.426(17) .
O26 C210 1.438(14) .
C201 C202 1.51(2) .
C201 H20Q 0.9900 .
C201 H20R 0.9900 .
C202 H20M 0.9900 .
C202 H20N 0.9900 .
C203 C204 1.465(18) .
C203 H20A 0.9900 .
C203 H20B 0.9900 .
C204 H20I 0.9900 .
C204 H20J 0.9900 .
C205 C206 1.515(19) .
C205 H20K 0.9900 .
C205 H20L 0.9900 .
C206 H20G 0.9900 .
C206 H20H 0.9900 .
C207 C208 1.48(2) .
C207 H20E 0.9900 .
C207 H20F 0.9900 .
C208 H20O 0.9900 .
C208 H20P 0.9900 .
C209 C210 1.50(2) .
C209 H20C 0.9900 .
C209 H20D 0.9900 .
C210 H21A 0.9900 .
C210 H21B 0.9900 .
C211 C212 1.501(19) .
C211 H21E 0.9900 .
C211 H21F 0.9900 .
C212 H21C 0.9900 .
C212 H21D 0.9900 .
N1E C1E 1.429(17) .
N1E H1E3 0.9100 .
N1E H1E4 0.9100 .
N1E H1E5 0.9100 .
C1E C2E 1.338(18) .
C1E H1E1 0.9900 .
C1E H1E2 0.9900 .
C2E N2E 1.44(2) .
C2E H2E1 0.9900 .
C2E H2E2 0.9900 .
N2E H2E3 0.9100 .
N2E H2E4 0.9100 .
N2E H2E5 0.9100 .
N1Z C1Z 1.45(2) .
N1Z H1Z1 0.9100 .
N1Z H1Z2 0.9100 .
N1Z H1Z3 0.9100 .
C1Z C1Z 1.48(3) 2_577
C1Z H1Z4 0.9900 .
C1Z H1Z5 0.9900 .
